data_6000260
loop_
_publ_author_name
'Satto, C.'
'Sciau, P.'
'Dooryhee, E.'
'Galy, J.'
'Millet, P.'

_publ_section_title
;
 The \d\\rightarrow \e\\rightarrow \g LiV~2~O~5~ "high temperature"
 phase transitions evidenced by synchrotron X-ray powder diffraction analysis
;
_journal_name_full 'Journal of Solid State Chemistry'
_journal_page_first 103
_journal_page_last 109
_journal_paper_doi 10.1006/jssc.1999.8314
_journal_volume 146
_journal_year 1999
_chemical_formula_sum 'Li O5 V2'
_space_group_name_H-M_alt 'P m m n'
_cell_angle_alpha 90.000
_cell_angle_beta 90.000
_cell_angle_gamma 90.000
_cell_length_a 11.3552
_cell_length_b 3.5732
_cell_length_c 4.6548
_cell_volume 188.87
_diffrn_ambient_temperature 413.15
_cod_database_code 6000260

loop_
_atom_site_label
_atom_site_fract_x
_atom_site_fract_y
_atom_site_fract_z
? ? ? ?
